data_7719696
loop_
_publ_author_name
'Kaur, Bhupinder'
'Saha, Dipannita'
'Balakrishna, Maravanji S.'

_publ_section_title
;
 Triazolyl-phosphine with pyridyl functionality:
 Pd<sup>II</sup>/Pt<sup>II</sup> complexes and selective transfer
 semi-hydrogenation of alkynes using ethanol as a hydrogen source.
;
_journal_issue 45
_journal_name_full 'Dalton transactions (Cambridge, England : 2003)'
_journal_page_first 16900
_journal_page_last 16910
_journal_paper_doi 10.1039/d5dt02108a
_journal_volume 54
_journal_year 2025
_chemical_formula_moiety 'C26 H21 Cl2 N4 P Pt, C H Cl3'
_chemical_formula_sum 'C27 H22 Cl5 N4 P Pt'
_chemical_formula_weight 805.79
_space_group_crystal_system monoclinic
_space_group_IT_number 14
_space_group_name_Hall '-P 2yn'
_space_group_name_H-M_alt 'P 1 21/n 1'
_atom_sites_solution_hydrogens geom
_atom_sites_solution_primary iterative
_audit_creation_date 2024-09-30
_audit_creation_method
;
Olex2 1.5
(compiled 2024.02.16 svn.r378c4104 for OlexSys, GUI svn.r6928)
;
_audit_update_record
;
2025-07-10 deposited with the CCDC.	2025-10-17 downloaded from the CCDC.
;
_cell_angle_alpha 90
_cell_angle_beta 106.261(2)
_cell_angle_gamma 90
_cell_formula_units_Z 4
_cell_length_a 11.4362(2)
_cell_length_b 15.2791(2)
_cell_length_c 17.1189(3)
_cell_measurement_reflns_used 22252
_cell_measurement_temperature 150.00(10)
_cell_measurement_theta_max 30.0710
_cell_measurement_theta_min 1.8090
_cell_volume 2871.61(9)
_computing_cell_refinement 'CrysAlisPro 1.171.41.93a (Rigaku OD, 2020)'
_computing_data_collection 'CrysAlisPro 1.171.41.93a (Rigaku OD, 2020)'
_computing_data_reduction 'CrysAlisPro 1.171.41.93a (Rigaku OD, 2020)'
_computing_molecular_graphics 'Olex2 1.5 (Dolomanov et al., 2009)'
_computing_publication_material 'Olex2 1.5 (Dolomanov et al., 2009)'
_computing_structure_refinement 'SHELXL 2018/3 (Sheldrick, 2015)'
_computing_structure_solution 'olex2.solve 1.5 (Bourhis et al., 2015)'
_diffrn_ambient_temperature 150.15
_diffrn_measured_fraction_theta_full 0.999
_diffrn_measured_fraction_theta_max 0.999
_diffrn_measurement_details
;
List of Runs (angles in degrees, time in seconds):

  # Type    Start    End  Width  t~exp~   \w     \q     \k     \f   Frames
#--------------------------------------------------------------------------
  1  \f   -137.73  45.77   0.50    2.00  13.01 -15.82 -31.50    --   367
  2  \f    -70.17 130.33   0.50    2.00  75.04 -15.82  31.50    --   401
  3  \w   -115.72  16.28   0.50    2.00    --  -15.82 -59.25  20.08  264
  4  \w   -115.72  16.28   0.50    2.00    --  -15.82 -59.25  71.08  264
  5  \f     56.08 239.58   0.50    2.00  16.40 -15.82 -59.25    --   367
;
_diffrn_measurement_device 'abstract diffractometer'
_diffrn_measurement_device_type 'Saxi-CrysAlisPro-abstract goniometer imported SAXI images'
_diffrn_measurement_method '\w and \f scans'
_diffrn_radiation_type MoK\a
_diffrn_radiation_wavelength 0.71073
_diffrn_reflns_av_R_equivalents 0.0325
_diffrn_reflns_av_unetI/netI 0.0143
_diffrn_reflns_Laue_measured_fraction_full 0.999
_diffrn_reflns_Laue_measured_fraction_max 0.999
_diffrn_reflns_limit_h_max 13
_diffrn_reflns_limit_h_min -13
_diffrn_reflns_limit_k_max 18
_diffrn_reflns_limit_k_min -18
_diffrn_reflns_limit_l_max 20
_diffrn_reflns_limit_l_min -20
_diffrn_reflns_number 53337
_diffrn_reflns_point_group_measured_fraction_full 0.999
_diffrn_reflns_point_group_measured_fraction_max 0.999
_diffrn_reflns_theta_full 24.995
_diffrn_reflns_theta_max 24.995
_diffrn_reflns_theta_min 1.820
_exptl_absorpt_coefficient_mu 5.433
_exptl_absorpt_correction_T_max 1.00000
_exptl_absorpt_correction_T_min 0.50309
_exptl_absorpt_correction_type multi-scan
_exptl_absorpt_process_details
;
CrysAlisPro 1.171.41.93a (Rigaku Oxford Diffraction, 2020)
Empirical absorption correction using spherical harmonics,
implemented in SCALE3 ABSPACK scaling algorithm.
;
_exptl_crystal_colour 'clear whiteish white'
_exptl_crystal_colour_lustre clear
_exptl_crystal_colour_modifier whiteish
_exptl_crystal_colour_primary white
_exptl_crystal_density_diffrn 1.864
_exptl_crystal_description prism
_exptl_crystal_F_000 1560
_exptl_crystal_size_max 0.076
_exptl_crystal_size_mid 0.054
_exptl_crystal_size_min 0.045
_refine_diff_density_max 1.473
_refine_diff_density_min -1.480
_refine_diff_density_rms 0.071
_refine_ls_extinction_method none
_refine_ls_goodness_of_fit_ref 1.071
_refine_ls_hydrogen_treatment constr
_refine_ls_matrix_type full
_refine_ls_number_parameters 343
_refine_ls_number_reflns 5056
_refine_ls_number_restraints 0
_refine_ls_restrained_S_all 1.071
_refine_ls_R_factor_all 0.0228
_refine_ls_R_factor_gt 0.0210
_refine_ls_shift/su_max 0.001
_refine_ls_shift/su_mean 0.000
_refine_ls_structure_factor_coef Fsqd
_refine_ls_weighting_details 'w=1/[\s^2^(Fo^2^)+(0.0055P)^2^+7.2005P] where P=(Fo^2^+2Fc^2^)/3'
_refine_ls_weighting_scheme calc
_refine_ls_wR_factor_gt 0.0417
_refine_ls_wR_factor_ref 0.0425
_reflns_Friedel_coverage 0.000
_reflns_number_gt 4782
_reflns_number_total 5056
_reflns_threshold_expression 'I > 2\s(I)'
_cod_data_source_file d5dt02108a2.cif
_cod_data_source_block compound_6
_cod_depositor_comments 'Adding full bibliography for 7719692--7719696.cif.'
_cod_original_cell_volume 2871.60(9)
_cod_database_code 7719696
_shelx_shelxl_version_number 2018/3
_shelx_space_group_comment
;
The symmetry employed for this shelxl refinement is uniquely defined
by the following loop, which should always be used as a source of
symmetry information in preference to the above space-group names.
They are only intended as comments.
;
_olex2_refinement_description
;
1.a Ternary CH refined with riding coordinates:
 C27(H27)
1.b Secondary CH2 refined with riding coordinates:
 C21(H21A,H21B)
1.c Aromatic/amide H refined with riding coordinates:
 C16(H16), C12(H12), C14(H14), C10(H10), C25(H25), C11(H11), C7(H7), C13(H13),
 C26(H26), C1(H1), C23(H23), C17(H17), C24(H24), C18(H18), C4(H4), C19(H19),
 C6(H6), C20(H20), C5(H5)
;
_olex2_submission_special_instructions 'No special instructions were received'
_oxdiff_exptl_absorpt_empirical_details
;
Empirical correction (ABSPACK) includes:
- Absorption correction using spherical harmonics
- Frame scaling
- Detector area scaling
;

loop_
_space_group_symop_operation_xyz
'x, y, z'
'-x+1/2, y+1/2, -z+1/2'
'-x, -y, -z'
'x-1/2, -y-1/2, z-1/2'

loop_
_atom_site_label
_atom_site_type_symbol
_atom_site_fract_x
_atom_site_fract_y
_atom_site_fract_z
_atom_site_U_iso_or_equiv
_atom_site_adp_type
_atom_site_occupancy
_atom_site_site_symmetry_order
_atom_site_calc_flag
_atom_site_refinement_flags_posn
_atom_site_refinement_flags_adp
_atom_site_refinement_flags_occupancy
_atom_site_disorder_assembly
_atom_site_disorder_group
Pt1 Pt 0.20306(2) 0.29222(2) 0.63081(2) 0.02775(5) Uani 1 1 d . . . . .
Cl1 Cl 0.13912(8) 0.18808(5) 0.53159(5) 0.03562(19) Uani 1 1 d . . . . .
P1 P 0.32651(8) 0.35734(5) 0.56924(5) 0.03026(19) Uani 1 1 d . . . . .
Cl2 Cl 0.07560(8) 0.22606(5) 0.70123(6) 0.0392(2) Uani 1 1 d . . . . .
Cl3 Cl 0.27844(10) 0.33042(8) 0.92502(7) 0.0571(3) Uani 1 1 d . . . . .
Cl5 Cl 0.23946(12) 0.35010(12) 1.08351(7) 0.0818(4) Uani 1 1 d . . . . .
Cl4 Cl 0.35768(18) 0.48501(9) 1.01717(9) 0.1071(6) Uani 1 1 d . . . . .
N4 N 0.2451(3) 0.39089(17) 0.71346(16) 0.0328(7) Uani 1 1 d . . . . .
N3 N 0.1577(3) 0.42162(18) 0.74290(16) 0.0344(7) Uani 1 1 d . . . . .
C9 C 0.3739(3) 0.3017(2) 0.4896(2) 0.0328(8) Uani 1 1 d . . . . .
N1 N -0.0519(3) 0.6218(3) 0.7926(2) 0.0591(10) Uani 1 1 d . . . . .
N2 N 0.2071(3) 0.49030(18) 0.78870(17) 0.0372(7) Uani 1 1 d . . . . .
C16 C 0.1444(3) 0.4574(2) 0.4697(2) 0.0370(8) Uani 1 1 d . . . . .
H16 H 0.105432 0.402845 0.453360 0.044 Uiso 1 1 calc R U . . .
C8 C 0.4676(3) 0.3883(2) 0.6446(2) 0.0376(9) Uani 1 1 d . . . . .
C12 C 0.4559(3) 0.2169(3) 0.3707(2) 0.0457(9) Uani 1 1 d . . . . .
H12 H 0.483052 0.187849 0.329893 0.055 Uiso 1 1 calc R U . . .
C14 C 0.4050(3) 0.2131(2) 0.4980(2) 0.0404(9) Uani 1 1 d . . . . .
H14 H 0.398820 0.181490 0.544452 0.048 Uiso 1 1 calc R U . . .
C3 C 0.4629(3) 0.4265(2) 0.7178(2) 0.0406(9) Uani 1 1 d . . . . .
C10 C 0.3858(3) 0.3477(2) 0.4219(2) 0.0366(8) Uani 1 1 d . . . . .
H10 H 0.365616 0.408076 0.416001 0.044 Uiso 1 1 calc R U . . .
C2 C 0.3489(3) 0.4405(2) 0.7397(2) 0.0370(8) Uani 1 1 d . . . . .
C25 C -0.0994(4) 0.7296(3) 0.6868(3) 0.0508(11) Uani 1 1 d . . . . .
H25 H -0.155651 0.771126 0.656227 0.061 Uiso 1 1 calc R U . . .
C11 C 0.4271(3) 0.3050(3) 0.3632(2) 0.0417(9) Uani 1 1 d . . . . .
H11 H 0.435644 0.336647 0.317390 0.050 Uiso 1 1 calc R U . . .
C7 C 0.5794(3) 0.3787(3) 0.6285(3) 0.0458(10) Uani 1 1 d . . . . .
H7 H 0.583348 0.351301 0.579475 0.055 Uiso 1 1 calc R U . . .
C15 C 0.2589(3) 0.4599(2) 0.5258(2) 0.0331(8) Uani 1 1 d . . . . .
C13 C 0.4446(4) 0.1714(3) 0.4385(3) 0.0487(10) Uani 1 1 d . . . . .
H13 H 0.464487 0.110950 0.443953 0.058 Uiso 1 1 calc R U . . .
C22 C 0.0530(3) 0.6075(2) 0.7750(2) 0.0344(8) Uani 1 1 d . . . . .
C26 C -0.1252(4) 0.6828(4) 0.7484(3) 0.0680(15) Uani 1 1 d . . . . .
H26 H -0.199912 0.694543 0.760423 0.082 Uiso 1 1 calc R U . . .
C21 C 0.1332(4) 0.5403(2) 0.8297(2) 0.0426(9) Uani 1 1 d . . . . .
H21A H 0.187543 0.570438 0.877289 0.051 Uiso 1 1 calc R U . . .
H21B H 0.081143 0.499408 0.849961 0.051 Uiso 1 1 calc R U . . .
C1 C 0.3221(3) 0.5042(2) 0.7885(2) 0.0408(9) Uani 1 1 d . . . . .
H1 H 0.374870 0.549160 0.816525 0.049 Uiso 1 1 calc R U . . .
C23 C 0.0876(3) 0.6526(2) 0.7161(2) 0.0405(9) Uani 1 1 d . . . . .
H23 H 0.164064 0.641452 0.706371 0.049 Uiso 1 1 calc R U . . .
C27 C 0.3365(4) 0.3730(3) 1.0243(2) 0.0510(11) Uani 1 1 d . . . . .
H27 H 0.417319 0.345165 1.050055 0.061 Uiso 1 1 calc R U . . .
C17 C 0.0871(3) 0.5346(3) 0.4375(2) 0.0461(10) Uani 1 1 d . . . . .
H17 H 0.009880 0.532640 0.398125 0.055 Uiso 1 1 calc R U . . .
C24 C 0.0090(3) 0.7148(2) 0.6708(3) 0.0460(10) Uani 1 1 d . . . . .
H24 H 0.030502 0.746690 0.629146 0.055 Uiso 1 1 calc R U . . .
C18 C 0.1414(4) 0.6138(3) 0.4623(3) 0.0574(12) Uani 1 1 d . . . . .
H18 H 0.100746 0.666635 0.441450 0.069 Uiso 1 1 calc R U . . .
C4 C 0.5704(4) 0.4577(3) 0.7718(3) 0.0554(11) Uani 1 1 d . . . . .
H4 H 0.567627 0.485013 0.821120 0.067 Uiso 1 1 calc R U . . .
C19 C 0.2548(4) 0.6164(3) 0.5172(3) 0.0680(15) Uani 1 1 d . . . . .
H19 H 0.292954 0.671164 0.533815 0.082 Uiso 1 1 calc R U . . .
C6 C 0.6862(4) 0.4091(3) 0.6837(3) 0.0579(12) Uani 1 1 d . . . . .
H6 H 0.762433 0.401982 0.672555 0.069 Uiso 1 1 calc R U . . .
C20 C 0.3137(4) 0.5400(2) 0.5486(3) 0.0523(11) Uani 1 1 d . . . . .
H20 H 0.392605 0.542494 0.586018 0.063 Uiso 1 1 calc R U . . .
C5 C 0.6802(4) 0.4493(3) 0.7543(3) 0.0653(14) Uani 1 1 d . . . . .
H5 H 0.752287 0.471452 0.791250 0.078 Uiso 1 1 calc R U . . .

loop_
_atom_site_aniso_label
_atom_site_aniso_U_11
_atom_site_aniso_U_22
_atom_site_aniso_U_33
_atom_site_aniso_U_23
_atom_site_aniso_U_13
_atom_site_aniso_U_12
Pt1 0.03055(7) 0.01812(7) 0.02727(7) 0.00324(5) -0.00395(5) -0.00417(5)
Cl1 0.0395(5) 0.0242(4) 0.0378(5) -0.0042(3) 0.0018(4) -0.0092(3)
P1 0.0266(4) 0.0225(4) 0.0339(5) 0.0052(4) -0.0044(4) -0.0045(3)
Cl2 0.0483(5) 0.0273(4) 0.0412(5) 0.0030(4) 0.0113(4) -0.0079(4)
Cl3 0.0595(7) 0.0630(7) 0.0488(6) 0.0171(5) 0.0150(5) 0.0053(5)
Cl5 0.0602(7) 0.1373(13) 0.0456(7) 0.0008(7) 0.0111(6) -0.0191(8)
Cl4 0.1673(17) 0.0554(8) 0.0671(9) 0.0269(7) -0.0191(10) -0.0183(9)
N4 0.0390(16) 0.0216(14) 0.0275(15) 0.0040(12) -0.0075(13) -0.0041(12)
N3 0.0450(18) 0.0261(15) 0.0244(15) -0.0005(12) -0.0030(13) -0.0023(13)
C9 0.0225(16) 0.0322(18) 0.0369(19) 0.0022(15) -0.0030(14) -0.0047(14)
N1 0.041(2) 0.101(3) 0.0310(18) 0.0038(19) 0.0026(15) 0.002(2)
N2 0.0473(19) 0.0249(15) 0.0290(15) -0.0027(12) -0.0065(14) -0.0017(13)
C16 0.0332(19) 0.038(2) 0.0350(19) 0.0075(16) 0.0017(16) -0.0026(16)
C8 0.0290(18) 0.0254(18) 0.047(2) 0.0055(16) -0.0077(16) -0.0048(14)
C12 0.035(2) 0.051(2) 0.047(2) -0.0054(19) 0.0049(18) -0.0001(18)
C14 0.036(2) 0.036(2) 0.043(2) 0.0076(17) 0.0015(17) 0.0029(16)
C3 0.037(2) 0.0248(18) 0.047(2) -0.0020(16) -0.0103(17) -0.0030(15)
C10 0.0317(19) 0.0322(19) 0.040(2) 0.0022(16) -0.0003(16) -0.0065(15)
C2 0.037(2) 0.0246(17) 0.0359(19) 0.0033(15) -0.0110(16) -0.0021(15)
C25 0.041(2) 0.049(2) 0.049(2) -0.011(2) -0.0105(19) 0.0080(19)
C11 0.0329(19) 0.048(2) 0.040(2) 0.0029(18) 0.0028(16) -0.0094(17)
C7 0.035(2) 0.043(2) 0.050(2) 0.0050(18) -0.0046(18) -0.0058(17)
C15 0.0289(18) 0.0268(17) 0.040(2) 0.0096(15) 0.0032(15) -0.0011(14)
C13 0.043(2) 0.038(2) 0.060(3) 0.005(2) 0.008(2) 0.0060(18)
C22 0.039(2) 0.0329(19) 0.0242(17) -0.0104(15) -0.0027(15) -0.0053(15)
C26 0.038(2) 0.121(5) 0.039(2) -0.006(3) 0.000(2) 0.019(3)
C21 0.056(2) 0.037(2) 0.0273(19) -0.0044(16) 0.0002(17) 0.0003(18)
C1 0.045(2) 0.0245(18) 0.038(2) -0.0030(15) -0.0125(17) -0.0013(16)
C23 0.038(2) 0.035(2) 0.046(2) 0.0022(17) 0.0067(17) -0.0004(16)
C27 0.044(2) 0.051(2) 0.048(2) 0.021(2) -0.0021(19) -0.0031(19)
C17 0.033(2) 0.060(3) 0.043(2) 0.019(2) 0.0070(17) 0.0106(19)
C24 0.041(2) 0.032(2) 0.056(2) 0.0075(18) -0.0004(19) -0.0090(17)
C18 0.046(2) 0.038(2) 0.090(4) 0.031(2) 0.022(2) 0.0121(19)
C4 0.042(2) 0.047(2) 0.060(3) -0.012(2) -0.013(2) -0.0062(19)
C19 0.047(3) 0.027(2) 0.122(4) 0.020(2) 0.010(3) -0.0004(19)
C6 0.028(2) 0.062(3) 0.072(3) 0.004(2) -0.006(2) -0.0078(19)
C20 0.034(2) 0.031(2) 0.082(3) 0.011(2) -0.001(2) -0.0058(17)
C5 0.037(2) 0.065(3) 0.072(3) -0.012(3) -0.020(2) -0.014(2)

loop_
_atom_type_symbol
_atom_type_description
_atom_type_scat_dispersion_real
_atom_type_scat_dispersion_imag
_atom_type_scat_source
C C 0.0033 0.0016 'International Tables Vol C Tables 4.2.6.8 and 6.1.1.4'
H H 0.0000 0.0000 'International Tables Vol C Tables 4.2.6.8 and 6.1.1.4'
Cl Cl 0.1484 0.1585 'International Tables Vol C Tables 4.2.6.8 and 6.1.1.4'
N N 0.0061 0.0033 'International Tables Vol C Tables 4.2.6.8 and 6.1.1.4'
P P 0.1023 0.0942 'International Tables Vol C Tables 4.2.6.8 and 6.1.1.4'
Pt Pt -1.7033 8.3905 'International Tables Vol C Tables 4.2.6.8 and 6.1.1.4'

loop_
_geom_angle_atom_site_label_1
_geom_angle_atom_site_label_2
_geom_angle_atom_site_label_3
_geom_angle
_geom_angle_site_symmetry_1
_geom_angle_site_symmetry_3
_geom_angle_publ_flag
Cl1 Pt1 Cl2 88.09(3) . . ?
P1 Pt1 Cl1 94.16(3) . . ?
P1 Pt1 Cl2 177.67(3) . . ?
N4 Pt1 Cl1 174.57(8) . . ?
N4 Pt1 P1 86.57(9) . . ?
N4 Pt1 Cl2 91.24(9) . . ?
C9 P1 Pt1 120.70(11) . . ?
C9 P1 C8 105.16(17) . . ?
C8 P1 Pt1 109.57(13) . . ?
C15 P1 Pt1 109.09(12) . . ?
C15 P1 C9 106.27(16) . . ?
C15 P1 C8 104.92(16) . . ?
N3 N4 Pt1 118.1(2) . . ?
N3 N4 C2 110.8(3) . . ?
C2 N4 Pt1 130.7(3) . . ?
N4 N3 N2 105.2(3) . . ?
C14 C9 P1 119.9(3) . . ?
C10 C9 P1 120.6(3) . . ?
C10 C9 C14 119.4(3) . . ?
C22 N1 C26 116.6(4) . . ?
N3 N2 C21 119.2(3) . . ?
C1 N2 N3 112.3(3) . . ?
C1 N2 C21 128.6(3) . . ?
C15 C16 H16 120.0 . . ?
C17 C16 H16 120.0 . . ?
C17 C16 C15 120.0(4) . . ?
C3 C8 P1 119.6(3) . . ?
C7 C8 P1 120.9(3) . . ?
C7 C8 C3 119.4(3) . . ?
C11 C12 H12 120.4 . . ?
C11 C12 C13 119.2(4) . . ?
C13 C12 H12 120.4 . . ?
C9 C14 H14 120.1 . . ?
C13 C14 C9 119.9(4) . . ?
C13 C14 H14 120.1 . . ?
C8 C3 C2 123.3(3) . . ?
C8 C3 C4 119.2(4) . . ?
C4 C3 C2 117.4(4) . . ?
C9 C10 H10 120.1 . . ?
C11 C10 C9 119.9(3) . . ?
C11 C10 H10 120.1 . . ?
N4 C2 C3 125.7(3) . . ?
C1 C2 N4 105.7(3) . . ?
C1 C2 C3 128.6(3) . . ?
C26 C25 H25 120.9 . . ?
C24 C25 H25 120.9 . . ?
C24 C25 C26 118.2(4) . . ?
C12 C11 C10 120.8(4) . . ?
C12 C11 H11 119.6 . . ?
C10 C11 H11 119.6 . . ?
C8 C7 H7 119.7 . . ?
C8 C7 C6 120.6(4) . . ?
C6 C7 H7 119.7 . . ?
C16 C15 P1 118.1(3) . . ?
C20 C15 P1 122.9(3) . . ?
C20 C15 C16 118.9(3) . . ?
C12 C13 H13 119.6 . . ?
C14 C13 C12 120.8(4) . . ?
C14 C13 H13 119.6 . . ?
N1 C22 C21 113.5(3) . . ?
N1 C22 C23 123.2(4) . . ?
C23 C22 C21 123.2(3) . . ?
N1 C26 C25 124.2(4) . . ?
N1 C26 H26 117.9 . . ?
C25 C26 H26 117.9 . . ?
N2 C21 C22 113.0(3) . . ?
N2 C21 H21A 109.0 . . ?
N2 C21 H21B 109.0 . . ?
C22 C21 H21A 109.0 . . ?
C22 C21 H21B 109.0 . . ?
H21A C21 H21B 107.8 . . ?
N2 C1 C2 106.1(3) . . ?
N2 C1 H1 127.0 . . ?
C2 C1 H1 127.0 . . ?
C22 C23 H23 120.6 . . ?
C22 C23 C24 118.8(4) . . ?
C24 C23 H23 120.6 . . ?
Cl3 C27 H27 108.7 . . ?
Cl5 C27 Cl3 111.0(2) . . ?
Cl5 C27 Cl4 111.3(3) . . ?
Cl5 C27 H27 108.7 . . ?
Cl4 C27 Cl3 108.5(2) . . ?
Cl4 C27 H27 108.7 . . ?
C16 C17 H17 119.8 . . ?
C18 C17 C16 120.3(4) . . ?
C18 C17 H17 119.8 . . ?
C25 C24 C23 119.0(4) . . ?
C25 C24 H24 120.5 . . ?
C23 C24 H24 120.5 . . ?
C17 C18 H18 120.1 . . ?
C17 C18 C19 119.7(4) . . ?
C19 C18 H18 120.1 . . ?
C3 C4 H4 119.6 . . ?
C5 C4 C3 120.7(4) . . ?
C5 C4 H4 119.6 . . ?
C18 C19 H19 119.8 . . ?
C18 C19 C20 120.5(4) . . ?
C20 C19 H19 119.8 . . ?
C7 C6 H6 120.2 . . ?
C5 C6 C7 119.6(4) . . ?
C5 C6 H6 120.2 . . ?
C15 C20 H20 119.8 . . ?
C19 C20 C15 120.5(4) . . ?
C19 C20 H20 119.8 . . ?
C4 C5 H5 119.8 . . ?
C6 C5 C4 120.4(4) . . ?
C6 C5 H5 119.8 . . ?

loop_
_geom_bond_atom_site_label_1
_geom_bond_atom_site_label_2
_geom_bond_distance
_geom_bond_site_symmetry_2
_geom_bond_publ_flag
Pt1 Cl1 2.2927(8) . ?
Pt1 P1 2.2197(9) . ?
Pt1 Cl2 2.3631(9) . ?
Pt1 N4 2.031(3) . ?
P1 C9 1.812(4) . ?
P1 C8 1.824(3) . ?
P1 C15 1.812(3) . ?
Cl3 C27 1.766(4) . ?
Cl5 C27 1.736(4) . ?
Cl4 C27 1.738(4) . ?
N4 N3 1.325(4) . ?
N4 C2 1.374(4) . ?
N3 N2 1.337(4) . ?
C9 C14 1.398(5) . ?
C9 C10 1.394(5) . ?
N1 C22 1.333(5) . ?
N1 C26 1.338(6) . ?
N2 C21 1.456(5) . ?
N2 C1 1.334(5) . ?
C16 H16 0.9500 . ?
C16 C15 1.391(5) . ?
C16 C17 1.385(5) . ?
C8 C3 1.398(5) . ?
C8 C7 1.389(5) . ?
C12 H12 0.9500 . ?
C12 C11 1.383(5) . ?
C12 C13 1.389(6) . ?
C14 H14 0.9500 . ?
C14 C13 1.381(6) . ?
C3 C2 1.469(5) . ?
C3 C4 1.399(5) . ?
C10 H10 0.9500 . ?
C10 C11 1.387(5) . ?
C2 C1 1.373(5) . ?
C25 H25 0.9500 . ?
C25 C26 1.372(6) . ?
C25 C24 1.362(6) . ?
C11 H11 0.9500 . ?
C7 H7 0.9500 . ?
C7 C6 1.398(5) . ?
C15 C20 1.381(5) . ?
C13 H13 0.9500 . ?
C22 C21 1.513(5) . ?
C22 C23 1.369(5) . ?
C26 H26 0.9500 . ?
C21 H21A 0.9900 . ?
C21 H21B 0.9900 . ?
C1 H1 0.9500 . ?
C23 H23 0.9500 . ?
C23 C24 1.387(5) . ?
C27 H27 1.0000 . ?
C17 H17 0.9500 . ?
C17 C18 1.372(6) . ?
C24 H24 0.9500 . ?
C18 H18 0.9500 . ?
C18 C19 1.373(6) . ?
C4 H4 0.9500 . ?
C4 C5 1.376(6) . ?
C19 H19 0.9500 . ?
C19 C20 1.379(5) . ?
C6 H6 0.9500 . ?
C6 C5 1.374(7) . ?
C20 H20 0.9500 . ?
C5 H5 0.9500 . ?

loop_
_geom_torsion_atom_site_label_1
_geom_torsion_atom_site_label_2
_geom_torsion_atom_site_label_3
_geom_torsion_atom_site_label_4
_geom_torsion
_geom_torsion_site_symmetry_1
_geom_torsion_site_symmetry_2
_geom_torsion_site_symmetry_3
_geom_torsion_site_symmetry_4
_geom_torsion_publ_flag
Pt1 P1 C9 C14 -41.3(3) . . . . ?
Pt1 P1 C9 C10 142.1(2) . . . . ?
Pt1 P1 C8 C3 -43.6(3) . . . . ?
Pt1 P1 C8 C7 139.9(3) . . . . ?
Pt1 P1 C15 C16 -58.2(3) . . . . ?
Pt1 P1 C15 C20 119.0(3) . . . . ?
Pt1 N4 N3 N2 -174.13(19) . . . . ?
Pt1 N4 C2 C3 -6.5(5) . . . . ?
Pt1 N4 C2 C1 173.0(2) . . . . ?
P1 C9 C14 C13 -178.0(3) . . . . ?
P1 C9 C10 C11 177.3(3) . . . . ?
P1 C8 C3 C2 2.5(5) . . . . ?
P1 C8 C3 C4 -173.9(3) . . . . ?
P1 C8 C7 C6 174.8(3) . . . . ?
P1 C15 C20 C19 -176.0(4) . . . . ?
N4 N3 N2 C21 179.2(3) . . . . ?
N4 N3 N2 C1 0.5(4) . . . . ?
N4 C2 C1 N2 -0.4(4) . . . . ?
N3 N4 C2 C3 -178.8(3) . . . . ?
N3 N4 C2 C1 0.7(4) . . . . ?
N3 N2 C21 C22 -82.6(4) . . . . ?
N3 N2 C1 C2 -0.1(4) . . . . ?
C9 P1 C8 C3 -174.7(3) . . . . ?
C9 P1 C8 C7 8.8(3) . . . . ?
C9 P1 C15 C16 73.3(3) . . . . ?
C9 P1 C15 C20 -109.4(4) . . . . ?
C9 C14 C13 C12 1.0(6) . . . . ?
C9 C10 C11 C12 0.5(5) . . . . ?
N1 C22 C21 N2 148.3(3) . . . . ?
N1 C22 C23 C24 -1.6(6) . . . . ?
C16 C15 C20 C19 1.3(7) . . . . ?
C16 C17 C18 C19 2.1(7) . . . . ?
C8 P1 C9 C14 83.1(3) . . . . ?
C8 P1 C9 C10 -93.6(3) . . . . ?
C8 P1 C15 C16 -175.6(3) . . . . ?
C8 P1 C15 C20 1.7(4) . . . . ?
C8 C3 C2 N4 28.4(5) . . . . ?
C8 C3 C2 C1 -151.1(4) . . . . ?
C8 C3 C4 C5 -1.4(6) . . . . ?
C8 C7 C6 C5 -0.5(7) . . . . ?
C14 C9 C10 C11 0.6(5) . . . . ?
C3 C8 C7 C6 -1.7(6) . . . . ?
C3 C2 C1 N2 179.2(3) . . . . ?
C3 C4 C5 C6 -0.8(7) . . . . ?
C10 C9 C14 C13 -1.3(5) . . . . ?
C2 N4 N3 N2 -0.8(3) . . . . ?
C2 C3 C4 C5 -178.1(4) . . . . ?
C11 C12 C13 C14 0.1(6) . . . . ?
C7 C8 C3 C2 179.1(3) . . . . ?
C7 C8 C3 C4 2.7(5) . . . . ?
C7 C6 C5 C4 1.7(7) . . . . ?
C15 P1 C9 C14 -166.0(3) . . . . ?
C15 P1 C9 C10 17.4(3) . . . . ?
C15 P1 C8 C3 73.4(3) . . . . ?
C15 P1 C8 C7 -103.1(3) . . . . ?
C15 C16 C17 C18 -1.6(6) . . . . ?
C13 C12 C11 C10 -0.9(6) . . . . ?
C22 N1 C26 C25 0.8(7) . . . . ?
C22 C23 C24 C25 0.6(6) . . . . ?
C26 N1 C22 C21 177.7(4) . . . . ?
C26 N1 C22 C23 0.9(6) . . . . ?
C26 C25 C24 C23 1.0(6) . . . . ?
C21 N2 C1 C2 -178.7(3) . . . . ?
C21 C22 C23 C24 -178.1(3) . . . . ?
C1 N2 C21 C22 95.9(4) . . . . ?
C23 C22 C21 N2 -34.9(5) . . . . ?
C17 C16 C15 P1 177.3(3) . . . . ?
C17 C16 C15 C20 -0.1(6) . . . . ?
C17 C18 C19 C20 -0.9(8) . . . . ?
C24 C25 C26 N1 -1.8(7) . . . . ?
C18 C19 C20 C15 -0.8(8) . . . . ?
C4 C3 C2 N4 -155.2(4) . . . . ?
C4 C3 C2 C1 25.4(6) . . . . ?
